data_7110363
loop_
_publ_author_name
'Luo, Bing'
'Young Jr., Victor G.'
'Gladfelter, Wayne L.'

_publ_section_title
;
 Syntheses and structures of quinuclidine-stabilized four- and
 five-coordinate mono- and di-chlorogallane
;
_journal_issue 2
_journal_name_full 'Chemical Communications'
_journal_page_first 123
_journal_paper_doi 10.1039/a807169a
_journal_year 1999
_chemical_compound_source 'B. Lou / Prof. W. Gladfelter'
_chemical_formula_sum 'C14 H23 Cl2 Ga N2'
_chemical_formula_weight 359.96
_chemical_name_common 98215b
_chemical_name_systematic
; 
 ? 
;
_space_group_IT_number 31
_symmetry_cell_setting orthorhombic
_symmetry_space_group_name_Hall 'P 2ac -2'
_symmetry_space_group_name_H-M 'P m n 21'
_atom_sites_solution_hydrogens geom
_atom_sites_solution_primary direct
_atom_sites_solution_secondary difmap
_audit_creation_method SHELXL
_cell_angle_alpha 90.00
_cell_angle_beta 90.00
_cell_angle_gamma 90.00
_cell_formula_units_Z 2
_cell_length_a 10.2217(6)
_cell_length_b 12.2916(7)
_cell_length_c 6.4620(4)
_cell_measurement_temperature 173(2)
_cell_volume 811.89(8)
_computing_structure_refinement 'SHELXL-93 (Sheldrick, 1993)'
_computing_structure_solution 'SHELXS-86 (Sheldrick, 1990)'
_diffrn_ambient_temperature 173(2)
_diffrn_radiation_monochromator graphite
_diffrn_radiation_source 'fine-focus sealed tube'
_diffrn_radiation_type MoK\a
_diffrn_radiation_wavelength 0.71073
_diffrn_reflns_av_R_equivalents 0.0452
_diffrn_reflns_av_sigmaI/netI 0.0624
_diffrn_reflns_limit_h_max 12
_diffrn_reflns_limit_h_min 0
_diffrn_reflns_limit_k_max 14
_diffrn_reflns_limit_k_min 0
_diffrn_reflns_limit_l_max 6
_diffrn_reflns_limit_l_min -7
_diffrn_reflns_number 4661
_diffrn_reflns_theta_max 25.08
_diffrn_reflns_theta_min 1.66
_exptl_absorpt_coefficient_mu 2.013
_exptl_absorpt_correction_T_max 1.000
_exptl_absorpt_correction_T_min 0.754
_exptl_absorpt_correction_type 'SADABS (Sheldrick, 1996)'
_exptl_crystal_colour Colorless
_exptl_crystal_density_diffrn 1.472
_exptl_crystal_description Plate
_exptl_crystal_F_000 372
_exptl_crystal_size_max 0.45
_exptl_crystal_size_mid 0.35
_exptl_crystal_size_min 0.02
_refine_diff_density_max 0.680
_refine_diff_density_min -0.884
_refine_diff_density_rms 0.141
_refine_ls_abs_structure_details 'Flack H D (1983), Acta Cryst. A39, 876-881'
_refine_ls_abs_structure_Flack 0.06(4)
_refine_ls_extinction_method none
_refine_ls_goodness_of_fit_all 1.099
_refine_ls_goodness_of_fit_obs 1.111
_refine_ls_matrix_type full
_refine_ls_number_parameters 102
_refine_ls_number_reflns 1457
_refine_ls_number_restraints 4
_refine_ls_restrained_S_all 1.151
_refine_ls_restrained_S_obs 1.110
_refine_ls_R_factor_all 0.0605
_refine_ls_R_factor_obs 0.0529
_refine_ls_shift/esd_max 0.000
_refine_ls_shift/esd_mean 0.000
_refine_ls_structure_factor_coef Fsqd
_refine_ls_weighting_details 'w=1/[\s^2^(Fo^2^)+(0.0775P)^2^+1.4665P] where P=(Fo^2^+2Fc^2^)/3'
_refine_ls_weighting_scheme calc
_refine_ls_wR_factor_all 0.1491
_refine_ls_wR_factor_obs 0.1365
_reflns_number_observed 1321
_reflns_number_total 1458
_reflns_observed_criterion >2sigma(I)
_cod_data_source_file 807169Asup1.cif
_cod_data_source_block 98215b
_cod_depositor_comments
;
The following automatic conversions were performed:

'_symmetry_cell_setting' value 'Orthorhombic' changed to
'orthorhombic' according to
/home/saulius/struct/CIF-dictionaries/cif_core.dic dictionary named
'cif_core.dic' version 2.4.2 from 2011-04-26.

Automatic conversion script
Id: cif_fix_values 1891 2012-01-12 08:04:46Z andrius 

The following automatic conversions were performed:

'_refine_ls_weighting_scheme' value 'calc
w=1/[\s^2^(Fo^2^)+(0.0775P)^2^+1.4665P] where P=(Fo^2^+2Fc^2^)/3' was
changed to 'calc'. New tag '_refine_ls_weighting_details' was
created. The value of the new tag was set to
'w=1/[\s^2^(Fo^2^)+(0.0775P)^2^+1.4665P] where P=(Fo^2^+2Fc^2^)/3'.

Automatic conversion script
Id: cif_fix_values 3143 2015-03-26 13:38:13Z robertas 
;
_cod_original_sg_symbol_H-M Pmn2(1)
_cod_database_code 7110363

loop_
_symmetry_equiv_pos_as_xyz
'x, y, z'
'-x+1/2, -y, z+1/2'
'x+1/2, -y, z+1/2'
'-x, y, z'

loop_
_atom_site_aniso_label
_atom_site_aniso_U_11
_atom_site_aniso_U_22
_atom_site_aniso_U_33
_atom_site_aniso_U_23
_atom_site_aniso_U_13
_atom_site_aniso_U_12
Ga1 0.0221(4) 0.0222(5) 0.0199(5) 0.0019(6) 0.000 0.000
Cl1 0.0483(13) 0.0552(14) 0.059(2) -0.0008(12) 0.0118(12) -0.0035(11)
N1 0.023(4) 0.027(4) 0.015(5) 0.008(3) 0.000 0.000
C1 0.043(6) 0.025(5) 0.027(7) 0.002(4) 0.000 0.000
C2 0.042(6) 0.041(6) 0.022(8) -0.011(4) 0.000 0.000
C3 0.043(6) 0.022(5) 0.038(7) 0.001(4) 0.000 0.000
C4 0.026(3) 0.034(4) 0.023(5) -0.004(3) -0.007(3) 0.006(3)
C5 0.051(5) 0.036(5) 0.036(5) -0.001(3) -0.015(4) 0.012(4)
N2 0.021(4) 0.024(4) 0.019(5) 0.005(4) 0.000 0.000
C6 0.037(5) 0.027(4) 0.019(5) -0.005(7) 0.000 0.000
C7 0.062(8) 0.024(6) 0.064(9) 0.002(6) 0.000 0.000
C8 0.063(8) 0.033(6) 0.030(7) -0.011(5) 0.000 0.000
C9 0.020(4) 0.041(4) 0.029(4) 0.000(3) -0.004(3) 0.000(3)
C10 0.039(5) 0.055(6) 0.036(5) -0.015(4) -0.006(4) -0.010(4)

loop_
_atom_site_label
_atom_site_type_symbol
_atom_site_fract_x
_atom_site_fract_y
_atom_site_fract_z
_atom_site_U_iso_or_equiv
_atom_site_thermal_displace_type
_atom_site_occupancy
_atom_site_calc_flag
_atom_site_refinement_flags
Ga1 Ga 0.0000 0.30081(7) 0.49304(13) 0.0214(3) Uani 1 d SD
H1 H 0.0000 0.3526(16) 0.2749(31) 0.032 Uiso 1 d SD
Cl1 Cl -0.1833(2) 0.2589(2) 0.6674(4) 0.0542(6) Uani 1 d D
N1 N 0.0000 0.4699(6) 0.6278(13) 0.022(2) Uani 1 d SD
C1 C 0.0000 0.4753(8) 0.8565(17) 0.032(3) Uani 1 d S
H1B H -0.0760 0.4381(8) 0.9078(17) 0.038 Uiso 0.50 d PR
C2 C 0.0000 0.5933(9) 0.9355(15) 0.035(3) Uani 1 d S
H2B H -0.0763 0.6062(9) 1.0184(15) 0.042 Uiso 0.50 d PR
C3 C 0.0000 0.6697(8) 0.7523(19) 0.034(3) Uani 1 d S
H3A H 0.0000 0.7473(8) 0.7989(19) 0.041 Uiso 1 calc SR
C4 C -0.1173(6) 0.5259(5) 0.5510(11) 0.028(2) Uani 1 d .
H4A H -0.1963(6) 0.4878(5) 0.6018(11) 0.033 Uiso 1 calc R
H4B H -0.1183(6) 0.5235(5) 0.3979(11) 0.033 Uiso 1 calc R
C5 C -0.1204(9) 0.6450(7) 0.6236(13) 0.041(2) Uani 1 d .
H5A H -0.1231(9) 0.6939(7) 0.5020(13) 0.050 Uiso 1 calc R
H5B H -0.2001(9) 0.6580(7) 0.7071(13) 0.050 Uiso 1 calc R
N2 N 0.0000 0.1369(6) 0.3442(13) 0.022(2) Uani 1 d SD
C6 C 0.0000 0.0447(7) 0.4995(23) 0.028(2) Uani 1 d S
H6A H -0.0762 0.0498(7) 0.5857(23) 0.033 Uiso 0.50 d PR
C7 C 0.0000 -0.0661(9) 0.3897(23) 0.050(3) Uani 1 d S
H7A H -0.0761 -0.1072(9) 0.4286(23) 0.060 Uiso 0.50 d PR
C8 C 0.0000 -0.0494(9) 0.1579(20) 0.042(3) Uani 1 d S
H8A H 0.0000 -0.1211(9) 0.0848(20) 0.050 Uiso 1 calc SR
C9 C -0.1179(7) 0.1239(6) 0.2073(12) 0.030(2) Uani 1 d .
H9A H -0.1173(7) 0.1816(6) 0.1005(12) 0.036 Uiso 1 calc R
H9B H -0.1982(7) 0.1330(6) 0.2914(12) 0.036 Uiso 1 calc R
C10 C -0.1209(8) 0.0145(7) 0.1033(14) 0.043(2) Uani 1 d .
H10A H -0.1996(8) -0.0261(7) 0.1480(14) 0.052 Uiso 1 calc R
H10B H -0.1256(8) 0.0242(7) -0.0486(14) 0.052 Uiso 1 calc R

loop_
_atom_type_symbol
_atom_type_description
_atom_type_scat_dispersion_real
_atom_type_scat_dispersion_imag
_atom_type_scat_source
C C 0.0033 0.0016 'International Tables Vol C Tables 4.2.6.8 and 6.1.1.4'
H H 0.0000 0.0000 'International Tables Vol C Tables 4.2.6.8 and 6.1.1.4'
N N 0.0061 0.0033 'International Tables Vol C Tables 4.2.6.8 and 6.1.1.4'
Cl Cl 0.1484 0.1585 'International Tables Vol C Tables 4.2.6.8 and 6.1.1.4'
Ga Ga 0.2307 1.6083 'International Tables Vol C Tables 4.2.6.8 and 6.1.1.4'

loop_
_geom_angle_atom_site_label_1
_geom_angle_atom_site_label_2
_geom_angle_atom_site_label_3
_geom_angle
_geom_angle_site_symmetry_1
_geom_angle_site_symmetry_3
N2 Ga1 Cl1 90.52(13) . 4
N2 Ga1 Cl1 90.52(13) . .
Cl1 Ga1 Cl1 113.04(15) 4 .
N2 Ga1 N1 177.2(3) . .
Cl1 Ga1 N1 91.02(13) 4 .
Cl1 Ga1 N1 91.02(13) . .
N2 Ga1 H1 88.8(7) . .
Cl1 Ga1 H1 123.48(7) 4 .
Cl1 Ga1 H1 123.48(7) . .
N1 Ga1 H1 88.4(7) . .
C4 N1 C4 109.5(7) 4 .
C4 N1 C1 108.5(5) 4 .
C4 N1 C1 108.5(5) . .
C4 N1 Ga1 107.5(4) 4 .
C4 N1 Ga1 107.5(4) . .
C1 N1 Ga1 115.3(6) . .
N1 C1 C2 111.9(8) . .
N1 C1 H1B 108.9(3) . .
C2 C1 H1B 109.5(3) . .
C3 C2 C1 109.0(8) . .
C3 C2 H2B 109.6(3) . .
C1 C2 H2B 110.0(3) . .
C2 C3 C5 107.8(6) . 4
C2 C3 C5 107.8(6) . .
C5 C3 C5 108.5(10) 4 .
C2 C3 H3A 110.9(5) . .
C5 C3 H3A 110.9(5) 4 .
C5 C3 H3A 110.9(5) . .
N1 C4 C5 111.1(6) . .
N1 C4 H4A 109.4(4) . .
C5 C4 H4A 109.4(4) . .
N1 C4 H4B 109.4(4) . .
C5 C4 H4B 109.4(4) . .
H4A C4 H4B 108.0 . .
C3 C5 C4 110.0(7) . .
C3 C5 H5A 109.7(5) . .
C4 C5 H5A 109.7(4) . .
C3 C5 H5B 109.7(5) . .
C4 C5 H5B 109.7(4) . .
H5A C5 H5B 108.2 . .
C9 N2 C9 106.6(7) . 4
C9 N2 C6 108.1(5) . .
C9 N2 C6 108.1(5) 4 .
C9 N2 Ga1 110.4(4) . .
C9 N2 Ga1 110.4(4) 4 .
C6 N2 Ga1 113.0(7) . .
N2 C6 C7 111.0(11) . .
N2 C6 H6A 109.6(3) . .
C7 C6 H6A 109.1(4) . .
C8 C7 C6 109.7(10) . .
C8 C7 H7A 109.3(3) . .
C6 C7 H7A 110.2(4) . .
C10 C8 C10 110.2(10) . 4
C10 C8 C7 107.7(7) . .
C10 C8 C7 107.7(7) 4 .
C10 C8 H8A 110.4(5) . .
C10 C8 H8A 110.4(5) 4 .
C7 C8 H8A 110.4(6) . .
N2 C9 C10 112.0(6) . .
N2 C9 H9A 109.2(4) . .
C10 C9 H9A 109.2(5) . .
N2 C9 H9B 109.2(4) . .
C10 C9 H9B 109.2(4) . .
H9A C9 H9B 107.9 . .
C8 C10 C9 110.2(7) . .
C8 C10 H10A 109.6(5) . .
C9 C10 H10A 109.6(4) . .
C8 C10 H10B 109.6(6) . .
C9 C10 H10B 109.6(5) . .
H10A C10 H10B 108.1 . .

loop_
_geom_bond_atom_site_label_1
_geom_bond_atom_site_label_2
_geom_bond_distance
_geom_bond_site_symmetry_2
Ga1 N2 2.232(8) .
Ga1 Cl1 2.246(2) 4
Ga1 Cl1 2.246(2) .
Ga1 N1 2.254(8) .
Ga1 H1 1.55(2) .
N1 C4 1.469(7) 4
N1 C4 1.469(7) .
N1 C1 1.479(14) .
C1 C2 1.538(14) .
C1 H1B 0.96 .
C2 C3 1.511(15) .
C2 H2B 0.96 .
C3 C5 1.516(11) 4
C3 C5 1.516(11) .
C3 H3A 1.00 .
C4 C5 1.538(10) .
C4 H4A 0.99 .
C4 H4B 0.99 .
C5 H5A 0.99 .
C5 H5B 0.99 .
N2 C9 1.504(8) .
N2 C9 1.504(8) 4
N2 C6 1.514(14) .
C6 C7 1.54(2) .
C6 H6A 0.96 .
C7 C8 1.51(2) .
C7 H7A 0.96 .
C8 C10 1.506(11) .
C8 C10 1.506(11) 4
C8 H8A 1.00 .
C9 C10 1.504(10) .
C9 H9A 0.99 .
C9 H9B 0.99 .
C10 H10A 0.99 .
C10 H10B 0.99 .

loop_
_geom_torsion_atom_site_label_1
_geom_torsion_atom_site_label_2
_geom_torsion_atom_site_label_3
_geom_torsion_atom_site_label_4
_geom_torsion
_geom_torsion_site_symmetry_1
_geom_torsion_site_symmetry_4
N2 Ga1 N1 C4 -58.9(4) . 4
Cl1 Ga1 N1 C4 64.6(4) 4 4
Cl1 Ga1 N1 C4 177.6(4) . 4
N2 Ga1 N1 C4 58.9(4) . .
Cl1 Ga1 N1 C4 -177.6(4) 4 .
Cl1 Ga1 N1 C4 -64.6(4) . .
N2 Ga1 N1 C1 180.00(3) . .
Cl1 Ga1 N1 C1 -56.53(7) 4 .
Cl1 Ga1 N1 C1 56.53(7) . .
C4 N1 C1 C2 59.4(5) 4 .
C4 N1 C1 C2 -59.4(5) . .
Ga1 N1 C1 C2 180.000(3) . .
N1 C1 C2 C3 0.000(5) . .
C1 C2 C3 C5 -58.5(6) . 4
C1 C2 C3 C5 58.5(6) . .
C4 N1 C4 C5 -59.6(9) 4 .
C1 N1 C4 C5 58.6(8) . .
Ga1 N1 C4 C5 -176.1(5) . .
C2 C3 C5 C4 -59.3(9) . .
C5 C3 C5 C4 57.1(11) 4 .
N1 C4 C5 C3 0.5(9) . .
Cl1 Ga1 N2 C9 177.7(4) 4 .
Cl1 Ga1 N2 C9 64.7(5) . .
N1 Ga1 N2 C9 -58.8(4) . .
Cl1 Ga1 N2 C9 -64.7(5) 4 4
Cl1 Ga1 N2 C9 -177.7(4) . 4
N1 Ga1 N2 C9 58.8(4) . 4
Cl1 Ga1 N2 C6 56.52(7) 4 .
Cl1 Ga1 N2 C6 -56.52(7) . .
N1 Ga1 N2 C6 180.000(10) . .
C9 N2 C6 C7 57.5(5) . .
C9 N2 C6 C7 -57.5(5) 4 .
Ga1 N2 C6 C7 180.000(1) . .
N2 C6 C7 C8 0.000(1) . .
C6 C7 C8 C10 -59.4(6) . .
C6 C7 C8 C10 59.4(6) . 4
C9 N2 C9 C10 59.7(9) 4 .
C6 N2 C9 C10 -56.3(8) . .
Ga1 N2 C9 C10 179.7(5) . .
C10 C8 C10 C9 -55.6(12) 4 .
C7 C8 C10 C9 61.5(9) . .
N2 C9 C10 C8 -2.9(10) . .
